data_8106126
loop_
_publ_author_name
'Wang, An-Jia'
'Zhang, Yun-Hui'
'Zhang, Zhi'
'Weng, Ai-Zhen'
'Wang, Liu-Yang'
'She, Dong-Mei'
'Ning, Jun'
'Si, Wei-Jie'
'Mei, Xiang-Dong'

_publ_section_title
;
 Crystal structure of
 5-((4-(1H-benzo[d]imidazol-2-yl)-2-methoxyphenoxy)methyl)-2-chlorothiazole
 - trichloromethane - methanol (1/1/1), C20H19Cl4N3O3S
;
_journal_issue 2
_journal_name_full 'Zeitschrift f\"ur Kristallographie - New Crystal Structures'
_journal_page_first 281
_journal_page_last 282
_journal_paper_doi 10.1515/ncrs-2017-0279
_journal_volume 233
_journal_year 2018
_chemical_formula_moiety 'C18 H14 Cl N3 O2 S, C H Cl3, C H4 O'
_chemical_formula_sum 'C20 H19 Cl4 N3 O3 S'
_chemical_formula_weight 523.24
_space_group_crystal_system monoclinic
_space_group_IT_number 14
_space_group_name_Hall '-P 2ybc'
_space_group_name_H-M_alt 'P 1 21/c 1'
_atom_sites_solution_hydrogens mixed
_atom_sites_solution_primary iterative
_cell_angle_alpha 90
_cell_angle_beta 99.260(6)
_cell_angle_gamma 90
_cell_formula_units_Z 4
_cell_length_a 14.2134(9)
_cell_length_b 21.4083(13)
_cell_length_c 7.6709(5)
_cell_measurement_reflns_used 7163
_cell_measurement_temperature 180.00(10)
_cell_measurement_theta_max 29.7640
_cell_measurement_theta_min 3.8370
_cell_volume 2303.7(3)
_computing_cell_refinement 'CrysAlisPro 1.171.39.7e (Rigaku OD, 2015) '
_computing_data_collection 'CrysAlisPro 1.171.39.7e (Rigaku OD, 2015) '
_computing_data_reduction 'CrysAlisPro 1.171.39.7e (Rigaku OD, 2015) '
_computing_molecular_graphics 'Olex2 (Dolomanov et al., 2009) [8]'
_computing_publication_material 'Olex2 (Dolomanov et al., 2009) [8]'
_computing_structure_refinement 'ShelXL (Sheldrick, 2015) [9]'
_computing_structure_solution
;
Superflip (Palatinus & Chapuis, 2007;Palatinus & van der Lee, 2008;
Palatinus et al., 2012)
;
_diffrn_ambient_environment N~2~
_diffrn_ambient_temperature 180.00(10)
_diffrn_detector 'CCD plate'
_diffrn_measured_fraction_theta_full 0.996
_diffrn_measured_fraction_theta_max 0.996
_diffrn_measurement_details
;
List of Runs (angles in degrees, time in seconds):

  # Type    Start    End  Width  t~exp~   \w     \q     \k     \f   Frames
--------------------------------------------------------------------------
  1  \w    -38.00 -11.00   0.50    0.56    --   -0.40 -38.00  60.00   54
  2  \w    -30.00  21.00   0.50    0.56    --   -0.40 -82.00 120.00  102
  3  \w    -23.00  26.00   0.50    0.56    --   -0.40 -82.00 -30.00   98
  4  \w    -26.00  17.00   0.50    0.56    --   -0.40 -82.00 -90.00   86
  5  \w    -27.00  15.00   0.50    0.56    --   -0.40 -82.00  60.00   84
  6  \w    -41.00 -14.00   0.50    0.56    --   -0.40 -77.00 -90.00   54
  7  \w    -85.00 -60.00   0.50    0.56    --   -0.40 -38.00  60.00   50
;
_diffrn_measurement_device 'four-circle diffractometer'
_diffrn_measurement_device_type 'XtaLAB Pro: Kappa single'
_diffrn_measurement_method '\w scans'
_diffrn_orient_matrix_type 'CrysAlisPro convention (1999,Acta A55,543-557)'
_diffrn_orient_matrix_UB_11 0.0470165000
_diffrn_orient_matrix_UB_12 -0.0085497000
_diffrn_orient_matrix_UB_13 -0.0104391000
_diffrn_orient_matrix_UB_21 -0.0186005000
_diffrn_orient_matrix_UB_22 -0.0185318000
_diffrn_orient_matrix_UB_23 -0.0741458000
_diffrn_orient_matrix_UB_31 0.0021689000
_diffrn_orient_matrix_UB_32 0.0260859000
_diffrn_orient_matrix_UB_33 -0.0562581000
_diffrn_radiation_monochromator graphite
_diffrn_radiation_probe x-ray
_diffrn_radiation_type MoK\a
_diffrn_radiation_wavelength 0.71073
_diffrn_reflns_av_R_equivalents 0.0348
_diffrn_reflns_av_unetI/netI 0.0281
_diffrn_reflns_Laue_measured_fraction_full 0.996
_diffrn_reflns_Laue_measured_fraction_max 0.996
_diffrn_reflns_limit_h_max 17
_diffrn_reflns_limit_h_min -17
_diffrn_reflns_limit_k_max 26
_diffrn_reflns_limit_k_min -26
_diffrn_reflns_limit_l_max 9
_diffrn_reflns_limit_l_min -9
_diffrn_reflns_number 21040
_diffrn_reflns_point_group_measured_fraction_full 0.996
_diffrn_reflns_point_group_measured_fraction_max 0.996
_diffrn_reflns_theta_full 25.242
_diffrn_reflns_theta_max 26.022
_diffrn_reflns_theta_min 3.751
_diffrn_source 'fine-focus sealed X-ray tube'
_diffrn_source_type 'Enhance (Mo) X-ray Source'
_exptl_absorpt_coefficient_mu 0.632
_exptl_absorpt_correction_T_max 1.00000
_exptl_absorpt_correction_T_min 0.34389
_exptl_absorpt_correction_type multi-scan
_exptl_absorpt_process_details
;
CrysAlisPro 1.171.39.7e (Rigaku Oxford Diffraction, 2015)
Empirical absorption correction using spherical harmonics,
 implemented in SCALE3 ABSPACK scaling algorithm.
;
_exptl_crystal_colour yellow
_exptl_crystal_density_diffrn 1.509
_exptl_crystal_description block
_exptl_crystal_F_000 1072
_exptl_crystal_size_max 0.15
_exptl_crystal_size_mid 0.1
_exptl_crystal_size_min 0.1
_refine_diff_density_max 0.828
_refine_diff_density_min -1.138
_refine_diff_density_rms 0.083
_refine_ls_extinction_coef .
_refine_ls_extinction_method none
_refine_ls_goodness_of_fit_ref 1.046
_refine_ls_hydrogen_treatment mixed
_refine_ls_matrix_type full
_refine_ls_number_parameters 287
_refine_ls_number_reflns 4537
_refine_ls_number_restraints 0
_refine_ls_restrained_S_all 1.046
_refine_ls_R_factor_all 0.0705
_refine_ls_R_factor_gt 0.0659
_refine_ls_shift/su_max 0.001
_refine_ls_shift/su_mean 0.000
_refine_ls_structure_factor_coef Fsqd
_refine_ls_weighting_details 'w=1/[\s^2^(Fo^2^)+(0.0682P)^2^+6.4430P] where P=(Fo^2^+2Fc^2^)/3'
_refine_ls_weighting_scheme calc
_refine_ls_wR_factor_gt 0.1647
_refine_ls_wR_factor_ref 0.1682
_reflns_Friedel_coverage 0.000
_reflns_Friedel_fraction_full .
_reflns_Friedel_fraction_max .
_reflns_number_gt 4146
_reflns_number_total 4537
_reflns_threshold_expression 'I > 2\s(I)'
_cod_data_source_file suppl_ncrs-2017-0279_suppl.cif
_cod_data_source_block exp_244
_cod_original_cell_volume 2303.7(2)
_cod_database_code 8106126
_chemical_oxdiff_formula C20O3N2
_chemical_oxdiff_usercomment WC
_shelx_space_group_comment
;
The symmetry employed for this shelxl refinement is uniquely defined
by the following loop, which should always be used as a source of
symmetry information in preference to the above space-group names.
They are only intended as comments.
;
_shelx_estimated_absorpt_t_max 0.939
_shelx_estimated_absorpt_t_min 0.911
_reflns_odcompleteness_completeness 99.60
_reflns_odcompleteness_iscentric 1
_reflns_odcompleteness_theta 25.97
_olex2_refinement_description
;
1. Fixed Uiso
 At 1.2 times of:
  All C(H) groups, All C(H,H) groups
 At 1.5 times of:
  All C(H,H,H) groups, All O(H) groups
2.a Ternary CH refined with riding coordinates:
 C19(H19)
2.b Secondary CH2 refined with riding coordinates:
 C15(H15A,H15B)
2.c Aromatic/amide H refined with riding coordinates:
 C9(H9), C12(H12), C6(H6), C13(H13), C5(H5), C4(H4), C3(H3), C17(H17)
2.d Idealised Me refined as rotating group:
 C14(H14A,H14B,H14C), C20(H20A,H20B,H20C)
2.e Idealised tetrahedral OH refined as rotating group:
 O3(H3A)
;
_olex2_submission_special_instructions 'No special instructions were received'
_oxdiff_exptl_absorpt_empirical_details
;
Empirical correction (ABSPACK) includes:
- Absorption correction using spherical harmonics
- Frame scaling
- Detector area scaling
;
_oxdiff_exptl_absorpt_empirical_full_max 1.986
_oxdiff_exptl_absorpt_empirical_full_min 0.495

loop_
_space_group_symop_operation_xyz
'x, y, z'
'-x, y+1/2, -z+1/2'
'-x, -y, -z'
'x, -y-1/2, z-1/2'

loop_
_atom_site_label
_atom_site_type_symbol
_atom_site_fract_x
_atom_site_fract_y
_atom_site_fract_z
_atom_site_U_iso_or_equiv
_atom_site_adp_type
_atom_site_occupancy
_atom_site_site_symmetry_order
_atom_site_calc_flag
_atom_site_refinement_flags_posn
_atom_site_refinement_flags_adp
_atom_site_refinement_flags_occupancy
_atom_site_disorder_assembly
_atom_site_disorder_group
S1 S 0.17167(6) 0.18474(4) 0.32197(11) 0.0301(2) Uani 1 1 d . . . . .
Cl1 Cl -0.00451(7) 0.10788(4) 0.30692(12) 0.0370(2) Uani 1 1 d . . . . .
Cl4 Cl 0.84389(11) 0.33899(7) 0.4571(2) 0.0770(4) Uani 1 1 d . . . . .
Cl3 Cl 0.81331(16) 0.34423(9) 0.0764(3) 0.1015(6) Uani 1 1 d . . . . .
Cl2 Cl 0.67863(11) 0.28270(16) 0.2568(2) 0.1407(12) Uani 1 1 d . . . . .
O1 O 0.29934(15) 0.30957(10) 0.4898(3) 0.0242(5) Uani 1 1 d . . . . .
O2 O 0.40726(16) 0.30557(11) 0.7963(3) 0.0285(5) Uani 1 1 d . . . . .
N2 N 0.69270(18) 0.45658(12) 0.7559(3) 0.0243(5) Uani 1 1 d . . . . .
O3 O 0.6467(3) 0.47183(14) 0.0945(3) 0.0507(8) Uani 1 1 d . . . . .
H3A H 0.6623 0.4589 0.0027 0.076 Uiso 1 1 calc GR . . . .
N1 N 0.6898(2) 0.46525(14) 0.4646(4) 0.0275(6) Uani 1 1 d . . . . .
N3 N 0.0034(2) 0.23116(15) 0.3072(5) 0.0394(7) Uani 1 1 d . . . . .
C11 C 0.3807(2) 0.34506(14) 0.5060(4) 0.0217(6) Uani 1 1 d . . . . .
C7 C 0.7737(2) 0.48876(14) 0.7238(4) 0.0232(6) Uani 1 1 d . . . . .
C1 C 0.6452(2) 0.44342(14) 0.5975(4) 0.0236(6) Uani 1 1 d . . . . .
C8 C 0.5538(2) 0.40997(14) 0.5636(4) 0.0227(6) Uani 1 1 d . . . . .
C10 C 0.4410(2) 0.34145(14) 0.6716(4) 0.0222(6) Uani 1 1 d . . . . .
C9 C 0.5268(2) 0.37287(15) 0.6984(4) 0.0230(6) Uani 1 1 d . . . . .
H9 H 0.5671 0.3695 0.8062 0.028 Uiso 1 1 calc R . . . .
C16 C 0.1611(2) 0.26497(15) 0.3189(4) 0.0263(7) Uani 1 1 d . . . . .
C12 C 0.4072(2) 0.38215(16) 0.3744(4) 0.0265(7) Uani 1 1 d . . . . .
H12 H 0.3674 0.3853 0.2660 0.032 Uiso 1 1 calc R . . . .
C2 C 0.7727(2) 0.49437(15) 0.5415(4) 0.0268(7) Uani 1 1 d . . . . .
C6 C 0.8502(2) 0.51352(15) 0.8423(4) 0.0283(7) Uani 1 1 d . . . . .
H6 H 0.8521 0.5106 0.9637 0.034 Uiso 1 1 calc R . . . .
C15 C 0.2421(2) 0.30846(16) 0.3163(4) 0.0267(7) Uani 1 1 d . . . . .
H15A H 0.2804 0.2947 0.2298 0.032 Uiso 1 1 calc R . . . .
H15B H 0.2184 0.3501 0.2841 0.032 Uiso 1 1 calc R . . . .
C18 C 0.0498(2) 0.17987(16) 0.3136(4) 0.0282(7) Uani 1 1 d . . . . .
C13 C 0.4931(2) 0.41483(16) 0.4032(4) 0.0278(7) Uani 1 1 d . . . . .
H13 H 0.5099 0.4401 0.3144 0.033 Uiso 1 1 calc R . . . .
C5 C 0.9229(2) 0.54245(16) 0.7718(5) 0.0311(7) Uani 1 1 d . . . . .
H5 H 0.9745 0.5590 0.8478 0.037 Uiso 1 1 calc R . . . .
C4 C 0.9206(2) 0.54730(17) 0.5902(5) 0.0346(8) Uani 1 1 d . . . . .
H4 H 0.9708 0.5668 0.5478 0.042 Uiso 1 1 calc R . . . .
C14 C 0.4668(3) 0.30177(18) 0.9655(4) 0.0336(8) Uani 1 1 d . . . . .
H14A H 0.5242 0.2795 0.9542 0.050 Uiso 1 1 calc GR . . . .
H14B H 0.4335 0.2801 1.0466 0.050 Uiso 1 1 calc GR . . . .
H14C H 0.4826 0.3431 1.0089 0.050 Uiso 1 1 calc GR . . . .
C3 C 0.8449(3) 0.52375(17) 0.4703(5) 0.0339(8) Uani 1 1 d . . . . .
H3 H 0.8429 0.5275 0.3490 0.041 Uiso 1 1 calc R . . . .
C17 C 0.0661(2) 0.27947(17) 0.3129(6) 0.0381(9) Uani 1 1 d . . . . .
H17 H 0.0456 0.3207 0.3128 0.046 Uiso 1 1 calc R . . . .
C20 C 0.6277(4) 0.5345(3) 0.0790(6) 0.0656(15) Uani 1 1 d . . . . .
H20A H 0.6272 0.5520 0.1941 0.098 Uiso 1 1 calc GR . . . .
H20B H 0.5667 0.5408 0.0071 0.098 Uiso 1 1 calc GR . . . .
H20C H 0.6761 0.5547 0.0251 0.098 Uiso 1 1 calc GR . . . .
C19 C 0.7976(3) 0.3003(2) 0.2607(6) 0.0525(11) Uani 1 1 d . . . . .
H19 H 0.8325 0.2609 0.2570 0.063 Uiso 1 1 calc R . . . .
H1 H 0.675(3) 0.4587(18) 0.365(6) 0.026(10) Uiso 1 1 d . . . . .

loop_
_atom_site_aniso_label
_atom_site_aniso_U_11
_atom_site_aniso_U_22
_atom_site_aniso_U_33
_atom_site_aniso_U_23
_atom_site_aniso_U_13
_atom_site_aniso_U_12
S1 0.0247(4) 0.0298(4) 0.0354(5) 0.0008(3) 0.0035(3) 0.0018(3)
Cl1 0.0419(5) 0.0328(4) 0.0355(5) 0.0004(3) 0.0042(4) -0.0100(4)
Cl4 0.0737(9) 0.0739(9) 0.0755(9) -0.0206(7) -0.0117(7) 0.0144(7)
Cl3 0.1372(17) 0.0884(11) 0.0857(11) 0.0305(9) 0.0391(11) 0.0171(11)
Cl2 0.0408(8) 0.299(4) 0.0762(11) 0.0245(15) -0.0108(7) -0.0429(13)
O1 0.0205(10) 0.0303(11) 0.0206(10) 0.0001(9) -0.0001(8) -0.0069(9)
O2 0.0290(12) 0.0359(12) 0.0194(10) 0.0043(9) 0.0005(9) -0.0117(10)
N2 0.0243(13) 0.0284(13) 0.0194(12) 0.0006(10) 0.0013(10) -0.0052(11)
O3 0.085(2) 0.0455(16) 0.0257(13) -0.0017(11) 0.0217(14) 0.0026(15)
N1 0.0286(14) 0.0373(15) 0.0167(13) -0.0021(11) 0.0043(11) -0.0116(12)
N3 0.0250(15) 0.0349(16) 0.058(2) -0.0039(14) 0.0044(14) -0.0029(13)
C11 0.0173(14) 0.0247(15) 0.0230(14) -0.0022(11) 0.0027(11) -0.0009(11)
C7 0.0219(14) 0.0231(14) 0.0247(15) -0.0002(12) 0.0040(12) -0.0007(12)
C1 0.0243(15) 0.0248(15) 0.0224(14) 0.0005(12) 0.0056(12) -0.0032(12)
C8 0.0209(14) 0.0264(15) 0.0208(14) -0.0018(12) 0.0034(11) -0.0041(12)
C10 0.0245(15) 0.0242(14) 0.0188(14) -0.0006(11) 0.0061(11) -0.0022(12)
C9 0.0231(15) 0.0273(15) 0.0182(14) -0.0024(11) 0.0021(11) -0.0039(12)
C16 0.0234(15) 0.0304(16) 0.0235(15) -0.0008(12) -0.0011(12) -0.0023(13)
C12 0.0221(15) 0.0346(17) 0.0211(15) 0.0033(13) -0.0020(12) -0.0048(13)
C2 0.0259(16) 0.0288(16) 0.0258(15) -0.0044(13) 0.0048(12) -0.0040(13)
C6 0.0268(16) 0.0312(17) 0.0251(15) -0.0019(13) -0.0013(12) -0.0021(13)
C15 0.0209(15) 0.0341(17) 0.0227(15) 0.0027(13) -0.0036(12) -0.0037(13)
C18 0.0267(16) 0.0331(17) 0.0234(15) 0.0005(13) 0.0001(12) -0.0064(13)
C13 0.0266(16) 0.0337(17) 0.0228(15) 0.0056(13) 0.0033(12) -0.0054(13)
C5 0.0234(16) 0.0285(16) 0.0388(18) -0.0048(14) -0.0027(13) -0.0039(13)
C4 0.0287(17) 0.0325(18) 0.045(2) -0.0043(15) 0.0133(15) -0.0088(14)
C14 0.0397(19) 0.0400(19) 0.0189(15) 0.0069(14) -0.0020(13) -0.0104(16)
C3 0.0349(18) 0.0392(19) 0.0298(17) -0.0010(14) 0.0115(14) -0.0095(15)
C17 0.0213(16) 0.0279(17) 0.061(2) -0.0083(16) -0.0058(16) 0.0021(13)
C20 0.090(4) 0.073(3) 0.035(2) 0.011(2) 0.016(2) 0.038(3)
C19 0.034(2) 0.069(3) 0.051(2) 0.004(2) -0.0021(18) 0.006(2)

loop_
_atom_type_symbol
_atom_type_description
_atom_type_scat_dispersion_real
_atom_type_scat_dispersion_imag
_atom_type_scat_source
C C 0.0033 0.0016 'International Tables Vol C Tables 4.2.6.8 and 6.1.1.4'
H H 0.0000 0.0000 'International Tables Vol C Tables 4.2.6.8 and 6.1.1.4'
Cl Cl 0.1484 0.1585 'International Tables Vol C Tables 4.2.6.8 and 6.1.1.4'
N N 0.0061 0.0033 'International Tables Vol C Tables 4.2.6.8 and 6.1.1.4'
O O 0.0106 0.0060 'International Tables Vol C Tables 4.2.6.8 and 6.1.1.4'
S S 0.1246 0.1234 'International Tables Vol C Tables 4.2.6.8 and 6.1.1.4'

loop_
_geom_angle_atom_site_label_1
_geom_angle_atom_site_label_2
_geom_angle_atom_site_label_3
_geom_angle
_geom_angle_site_symmetry_1
_geom_angle_site_symmetry_3
C16 S1 C18 88.55(16) . .
C11 O1 C15 115.7(2) . .
C10 O2 C14 116.2(2) . .
C1 N2 C7 104.9(2) . .
C20 O3 H3A 109.5 . .
C1 N1 C2 107.6(3) . .
C1 N1 H1 127(3) . .
C2 N1 H1 125(3) . .
C18 N3 C17 108.8(3) . .
O1 C11 C10 115.5(3) . .
O1 C11 C12 125.2(3) . .
C12 C11 C10 119.3(3) . .
N2 C7 C2 110.0(3) . .
N2 C7 C6 130.3(3) . .
C2 C7 C6 119.7(3) . .
N2 C1 N1 112.6(3) . .
N2 C1 C8 124.9(3) . .
N1 C1 C8 122.5(3) . .
C9 C8 C1 118.9(3) . .
C13 C8 C1 121.7(3) . .
C13 C8 C9 119.4(3) . .
O2 C10 C11 115.3(3) . .
O2 C10 C9 124.7(3) . .
C9 C10 C11 120.0(3) . .
C8 C9 H9 119.8 . .
C10 C9 C8 120.4(3) . .
C10 C9 H9 119.8 . .
C15 C16 S1 124.0(2) . .
C17 C16 S1 107.9(2) . .
C17 C16 C15 128.1(3) . .
C11 C12 H12 119.8 . .
C11 C12 C13 120.5(3) . .
C13 C12 H12 119.8 . .
N1 C2 C7 105.0(3) . .
N1 C2 C3 132.2(3) . .
C3 C2 C7 122.8(3) . .
C7 C6 H6 121.1 . .
C5 C6 C7 117.7(3) . .
C5 C6 H6 121.1 . .
O1 C15 C16 108.8(2) . .
O1 C15 H15A 109.9 . .
O1 C15 H15B 109.9 . .
C16 C15 H15A 109.9 . .
C16 C15 H15B 109.9 . .
H15A C15 H15B 108.3 . .
Cl1 C18 S1 119.8(2) . .
N3 C18 S1 117.2(3) . .
N3 C18 Cl1 122.9(3) . .
C8 C13 C12 120.4(3) . .
C8 C13 H13 119.8 . .
C12 C13 H13 119.8 . .
C6 C5 H5 119.2 . .
C6 C5 C4 121.6(3) . .
C4 C5 H5 119.2 . .
C5 C4 H4 119.1 . .
C3 C4 C5 121.7(3) . .
C3 C4 H4 119.1 . .
O2 C14 H14A 109.5 . .
O2 C14 H14B 109.5 . .
O2 C14 H14C 109.5 . .
H14A C14 H14B 109.5 . .
H14A C14 H14C 109.5 . .
H14B C14 H14C 109.5 . .
C2 C3 C4 116.5(3) . .
C2 C3 H3 121.8 . .
C4 C3 H3 121.8 . .
N3 C17 C16 117.5(3) . .
N3 C17 H17 121.2 . .
C16 C17 H17 121.2 . .
O3 C20 H20A 109.5 . .
O3 C20 H20B 109.5 . .
O3 C20 H20C 109.5 . .
H20A C20 H20B 109.5 . .
H20A C20 H20C 109.5 . .
H20B C20 H20C 109.5 . .
Cl4 C19 H19 108.1 . .
Cl3 C19 Cl4 111.3(3) . .
Cl3 C19 H19 108.1 . .
Cl2 C19 Cl4 110.4(3) . .
Cl2 C19 Cl3 110.8(3) . .
Cl2 C19 H19 108.1 . .

loop_
_geom_bond_atom_site_label_1
_geom_bond_atom_site_label_2
_geom_bond_distance
_geom_bond_site_symmetry_2
S1 C16 1.724(3) .
S1 C18 1.726(3) .
Cl1 C18 1.721(3) .
Cl4 C19 1.752(5) .
Cl3 C19 1.742(5) .
Cl2 C19 1.728(5) .
O1 C11 1.373(4) .
O1 C15 1.444(4) .
O2 C10 1.372(4) .
O2 C14 1.433(4) .
N2 C7 1.397(4) .
N2 C1 1.322(4) .
O3 H3A 0.8200 .
O3 C20 1.370(6) .
N1 C1 1.366(4) .
N1 C2 1.379(4) .
N1 H1 0.77(4) .
N3 C18 1.277(5) .
N3 C17 1.361(5) .
C11 C10 1.415(4) .
C11 C12 1.383(4) .
C7 C2 1.402(4) .
C7 C6 1.404(4) .
C1 C8 1.470(4) .
C8 C9 1.405(4) .
C8 C13 1.388(4) .
C10 C9 1.379(4) .
C9 H9 0.9300 .
C16 C15 1.484(4) .
C16 C17 1.379(5) .
C12 H12 0.9300 .
C12 C13 1.393(4) .
C2 C3 1.388(5) .
C6 H6 0.9300 .
C6 C5 1.387(5) .
C15 H15A 0.9700 .
C15 H15B 0.9700 .
C13 H13 0.9300 .
C5 H5 0.9300 .
C5 C4 1.392(5) .
C4 H4 0.9300 .
C4 C3 1.392(5) .
C14 H14A 0.9600 .
C14 H14B 0.9600 .
C14 H14C 0.9600 .
C3 H3 0.9300 .
C17 H17 0.9300 .
C20 H20A 0.9600 .
C20 H20B 0.9600 .
C20 H20C 0.9600 .
C19 H19 0.9800 .

loop_
_geom_torsion_atom_site_label_1
_geom_torsion_atom_site_label_2
_geom_torsion_atom_site_label_3
_geom_torsion_atom_site_label_4
_geom_torsion
_geom_torsion_site_symmetry_1
_geom_torsion_site_symmetry_2
_geom_torsion_site_symmetry_3
_geom_torsion_site_symmetry_4
S1 C16 C15 O1 -74.4(3) . . . .
S1 C16 C17 N3 -1.3(4) . . . .
O1 C11 C10 O2 -3.3(4) . . . .
O1 C11 C10 C9 176.8(3) . . . .
O1 C11 C12 C13 -178.0(3) . . . .
O2 C10 C9 C8 -178.1(3) . . . .
N2 C7 C2 N1 0.2(4) . . . .
N2 C7 C2 C3 -179.3(3) . . . .
N2 C7 C6 C5 178.7(3) . . . .
N2 C1 C8 C9 -20.3(5) . . . .
N2 C1 C8 C13 158.8(3) . . . .
N1 C1 C8 C9 160.7(3) . . . .
N1 C1 C8 C13 -20.2(5) . . . .
N1 C2 C3 C4 -178.7(4) . . . .
C11 O1 C15 C16 176.3(3) . . . .
C11 C10 C9 C8 1.8(5) . . . .
C11 C12 C13 C8 0.8(5) . . . .
C7 N2 C1 N1 -0.4(4) . . . .
C7 N2 C1 C8 -179.4(3) . . . .
C7 C2 C3 C4 0.7(5) . . . .
C7 C6 C5 C4 0.3(5) . . . .
C1 N2 C7 C2 0.1(4) . . . .
C1 N2 C7 C6 -179.1(3) . . . .
C1 N1 C2 C7 -0.4(4) . . . .
C1 N1 C2 C3 179.1(4) . . . .
C1 C8 C9 C10 179.3(3) . . . .
C1 C8 C13 C12 179.5(3) . . . .
C10 C11 C12 C13 1.1(5) . . . .
C9 C8 C13 C12 -1.5(5) . . . .
C16 S1 C18 Cl1 178.5(2) . . . .
C16 S1 C18 N3 0.7(3) . . . .
C12 C11 C10 O2 177.5(3) . . . .
C12 C11 C10 C9 -2.4(5) . . . .
C2 N1 C1 N2 0.5(4) . . . .
C2 N1 C1 C8 179.6(3) . . . .
C2 C7 C6 C5 -0.5(5) . . . .
C6 C7 C2 N1 179.5(3) . . . .
C6 C7 C2 C3 0.0(5) . . . .
C6 C5 C4 C3 0.4(6) . . . .
C15 O1 C11 C10 -174.4(3) . . . .
C15 O1 C11 C12 4.7(4) . . . .
C15 C16 C17 N3 176.5(3) . . . .
C18 S1 C16 C15 -177.6(3) . . . .
C18 S1 C16 C17 0.4(3) . . . .
C18 N3 C17 C16 1.8(5) . . . .
C13 C8 C9 C10 0.1(5) . . . .
C5 C4 C3 C2 -0.9(5) . . . .
C14 O2 C10 C11 -179.4(3) . . . .
C14 O2 C10 C9 0.5(5) . . . .
C17 N3 C18 S1 -1.5(4) . . . .
C17 N3 C18 Cl1 -179.2(3) . . . .
C17 C16 C15 O1 108.1(4) . . . .
